data_7106061
loop_
_publ_author_name
'Nasser Nasser'
'Richard J. Puddephatt'

_publ_section_title
;
 Self-assembled polymers of silver(I) with a chiral diphosphine ligand
;
_journal_name_full Chem.Commun.
_journal_page_first 2808
_journal_paper_doi 10.1039/c0cc05411a
_journal_volume 47
_journal_year 2011
_chemical_absolute_configuration unk
_chemical_formula_moiety 'C48 H40 Ag2 F6 N2 O6 P2, C5 H12'
_chemical_formula_sum 'C53 H52 Ag2 F6 N2 O6 P2'
_chemical_formula_weight 1204.65
_chemical_name_systematic
;
?
;
_space_group_IT_number 5
_symmetry_cell_setting monoclinic
_symmetry_space_group_name_Hall 'C 2y'
_symmetry_space_group_name_H-M 'C 1 2 1'
_atom_sites_solution_hydrogens geom
_atom_sites_solution_primary direct
_atom_sites_solution_secondary difmap
_audit_creation_method SHELXL-97
_cell_angle_alpha 90.00
_cell_angle_beta 90.708(2)
_cell_angle_gamma 90.00
_cell_formula_units_Z 4
_cell_length_a 26.5223(8)
_cell_length_b 17.2451(8)
_cell_length_c 11.0171(4)
_cell_measurement_reflns_used 9725
_cell_measurement_temperature 150(2)
_cell_measurement_theta_max 22.27
_cell_measurement_theta_min 2.32
_cell_volume 5038.6(3)
_computing_cell_refinement 'Bruker SAINT'
_computing_data_collection 'Bruker APEX2'
_computing_data_reduction 'Bruker SAINT'
_computing_molecular_graphics 'Bruker SHELXTL'
_computing_publication_material 'Bruker SHELXTL'
_computing_structure_refinement 'SHELXL-97 (Sheldrick, 2008)'
_computing_structure_solution 'SHELXS-97 (Sheldrick, 2008)'
_diffrn_ambient_temperature 150(2)
_diffrn_measured_fraction_theta_full 1.000
_diffrn_measured_fraction_theta_max 1.000
_diffrn_measurement_device_type 'Bruker APEX-II CCD'
_diffrn_measurement_method '\f and \w scans'
_diffrn_radiation_monochromator graphite
_diffrn_radiation_source 'fine-focus sealed tube'
_diffrn_radiation_type MoK\a
_diffrn_radiation_wavelength 0.71073
_diffrn_reflns_av_R_equivalents 0.0735
_diffrn_reflns_av_sigmaI/netI 0.0282
_diffrn_reflns_limit_h_max 33
_diffrn_reflns_limit_h_min -33
_diffrn_reflns_limit_k_max 21
_diffrn_reflns_limit_k_min -21
_diffrn_reflns_limit_l_max 13
_diffrn_reflns_limit_l_min -13
_diffrn_reflns_number 207421
_diffrn_reflns_theta_full 26.73
_diffrn_reflns_theta_max 26.73
_diffrn_reflns_theta_min 1.41
_exptl_absorpt_coefficient_mu 0.915
_exptl_absorpt_correction_T_max 0.9802
_exptl_absorpt_correction_T_min 0.8934
_exptl_absorpt_correction_type multi-scan
_exptl_crystal_colour colourless
_exptl_crystal_density_diffrn 1.588
_exptl_crystal_density_method 'not measured'
_exptl_crystal_description block
_exptl_crystal_F_000 2440
_exptl_crystal_size_max 0.13
_exptl_crystal_size_mid 0.03
_exptl_crystal_size_min 0.02
_refine_diff_density_max 0.920
_refine_diff_density_min -0.533
_refine_diff_density_rms 0.074
_refine_ls_abs_structure_details 'Flack H D (1983), Acta Cryst. A39, 876-881, 5169 Friedel pairs'
_refine_ls_abs_structure_Flack 0.05(3)
_refine_ls_extinction_method none
_refine_ls_goodness_of_fit_ref 1.041
_refine_ls_hydrogen_treatment constr
_refine_ls_matrix_type full
_refine_ls_number_parameters 643
_refine_ls_number_reflns 10702
_refine_ls_number_restraints 1
_refine_ls_restrained_S_all 1.041
_refine_ls_R_factor_all 0.0472
_refine_ls_R_factor_gt 0.0315
_refine_ls_shift/su_max 0.001
_refine_ls_shift/su_mean 0.000
_refine_ls_structure_factor_coef Fsqd
_refine_ls_weighting_details 'calc w=1/[\s^2^(Fo^2^)+(0.0315P)^2^+11.5560P] where P=(Fo^2^+2Fc^2^)/3'
_refine_ls_weighting_scheme calc
_refine_ls_wR_factor_gt 0.0673
_refine_ls_wR_factor_ref 0.0744
_reflns_number_gt 8872
_reflns_number_total 10702
_reflns_threshold_expression >2sigma(I)
_cod_data_source_file C0CC05411A.TXT
_cod_data_source_block b10024a_0m
_cod_depositor_comments
;
The following automatic conversions were performed:

'_symmetry_cell_setting' value 'Monoclinic' changed to 'monoclinic'
according to the built-in table from CIF Core dictionary named
'cif_core.dic' version 2.4.1 from 2010-06-29.

Automatic conversion script
Id: cif_fix_values 1646 2011-03-28 12:23:43Z adriana 
;
_cod_original_sg_symbol_H-M C2
_cod_database_code 7106061

loop_
_symmetry_equiv_pos_as_xyz
'x, y, z'
'-x, y, -z'
'x+1/2, y+1/2, z'
'-x+1/2, y+1/2, -z'

loop_
_atom_site_label
_atom_site_type_symbol
_atom_site_fract_x
_atom_site_fract_y
_atom_site_fract_z
_atom_site_U_iso_or_equiv
_atom_site_adp_type
_atom_site_occupancy
_atom_site_symmetry_multiplicity
_atom_site_calc_flag
_atom_site_refinement_flags
_atom_site_disorder_assembly
_atom_site_disorder_group
Ag1 Ag 0.647052(16) 0.460311(16) 0.64119(3) 0.02409(12) Uani 1 1 d . . .
Ag2 Ag 0.645902(16) 0.544833(16) 0.14745(3) 0.02515(12) Uani 1 1 d . . .
P1 P 0.68052(5) 0.57990(11) 0.71180(12) 0.0175(3) Uani 1 1 d . . .
P2 P 0.67854(5) 0.42528(11) 0.22072(12) 0.0187(3) Uani 1 1 d . . .
F1 F 0.5985(2) 0.1769(3) 0.6017(4) 0.096(2) Uani 1 1 d . . .
F2 F 0.54391(16) 0.2065(3) 0.7307(4) 0.0553(11) Uani 1 1 d . . .
F3 F 0.62017(16) 0.2039(4) 0.7813(5) 0.0859(18) Uani 1 1 d . . .
F4 F 0.54194(17) 0.8036(3) 0.1987(7) 0.126(3) Uani 1 1 d . . .
F5 F 0.6097(3) 0.7992(4) 0.2826(6) 0.143(3) Uani 1 1 d . . .
F6 F 0.6072(2) 0.8269(3) 0.1064(6) 0.094(2) Uani 1 1 d . . .
N1 N 0.53803(16) 0.5576(3) 0.9070(4) 0.0208(10) Uani 1 1 d . . .
H1 H 0.5132 0.5859 0.8777 0.025 Uiso 1 1 calc R . .
N2 N 0.53032(16) 0.4429(3) 0.3894(3) 0.0176(10) Uani 1 1 d . . .
H2 H 0.5100 0.4065 0.3616 0.021 Uiso 1 1 calc R . .
O1 O 0.55678(16) 0.3477(3) 0.6396(3) 0.0292(10) Uani 1 1 d . . .
O2 O 0.64072(16) 0.3318(4) 0.6525(4) 0.0300(12) Uani 1 1 d . . .
O3 O 0.55369(17) 0.6586(3) 0.1264(4) 0.0331(11) Uani 1 1 d . . .
O4 O 0.63719(17) 0.6726(3) 0.1489(4) 0.0283(12) Uani 1 1 d . . .
O5 O 0.61398(14) 0.4693(3) 0.4249(3) 0.0250(9) Uani 1 1 d . . .
O6 O 0.62218(13) 0.5373(3) 0.9217(3) 0.0225(9) Uani 1 1 d . . .
C1 C 0.5052(2) 0.6601(3) 0.4316(4) 0.0341(10) Uani 1 1 d . . .
H3 H 0.4729 0.6625 0.3858 0.041 Uiso 1 1 calc R . .
H4 H 0.5253 0.7065 0.4105 0.041 Uiso 1 1 calc R . .
C2 C 0.5336(3) 0.5879(5) 0.3966(5) 0.0320(16) Uani 1 1 d . . .
H5 H 0.5670 0.5880 0.4374 0.038 Uiso 1 1 calc R . .
H6 H 0.5390 0.5881 0.3078 0.038 Uiso 1 1 calc R . .
C3 C 0.50518(15) 0.5147(2) 0.4313(3) 0.0199(8) Uani 1 1 d . . .
H7 H 0.4716 0.5171 0.3890 0.024 Uiso 1 1 calc R . .
C4 C 0.5800(2) 0.4254(4) 0.3879(5) 0.0202(13) Uani 1 1 d . . .
C5 C 0.5934(2) 0.3509(4) 0.3313(5) 0.0212(14) Uani 1 1 d . . .
C6 C 0.5631(2) 0.2864(5) 0.3497(5) 0.0243(14) Uani 1 1 d . . .
H8 H 0.5341 0.2916 0.3987 0.029 Uiso 1 1 calc R . .
C7 C 0.5739(2) 0.2140(5) 0.2988(6) 0.0328(17) Uani 1 1 d . . .
H9 H 0.5522 0.1710 0.3105 0.039 Uiso 1 1 calc R . .
C8 C 0.6178(2) 0.2073(4) 0.2301(5) 0.0250(14) Uani 1 1 d . . .
H10 H 0.6271 0.1582 0.1981 0.030 Uiso 1 1 calc R . .
C9 C 0.6477(3) 0.2715(5) 0.2083(5) 0.0272(15) Uani 1 1 d . . .
H11 H 0.6764 0.2663 0.1582 0.033 Uiso 1 1 calc R . .
C10 C 0.6367(2) 0.3425(4) 0.2577(4) 0.0173(12) Uani 1 1 d . . .
C11 C 0.7161(2) 0.3847(4) 0.0985(5) 0.0214(13) Uani 1 1 d . . .
C12 C 0.7637(2) 0.3523(4) 0.1168(5) 0.0214(13) Uani 1 1 d . . .
H12 H 0.7788 0.3534 0.1955 0.026 Uiso 1 1 calc R . .
C13 C 0.7893(2) 0.3187(5) 0.0224(5) 0.0254(14) Uani 1 1 d . . .
H13 H 0.8220 0.2980 0.0360 0.030 Uiso 1 1 calc R . .
C14 C 0.7669(2) 0.3148(5) -0.0948(5) 0.0281(16) Uani 1 1 d . . .
H14 H 0.7843 0.2911 -0.1599 0.034 Uiso 1 1 calc R . .
C15 C 0.7196(2) 0.3462(5) -0.1128(5) 0.0272(15) Uani 1 1 d . . .
H15 H 0.7038 0.3436 -0.1906 0.033 Uiso 1 1 calc R . .
C16 C 0.6948(2) 0.3818(4) -0.0160(5) 0.0264(15) Uani 1 1 d . . .
H16 H 0.6625 0.4044 -0.0298 0.032 Uiso 1 1 calc R . .
C17 C 0.7250(2) 0.4316(4) 0.3433(4) 0.0193(14) Uani 1 1 d . . .
C18 C 0.7244(2) 0.3833(5) 0.4444(5) 0.0274(16) Uani 1 1 d . . .
H17 H 0.6978 0.3472 0.4551 0.033 Uiso 1 1 calc R . .
C19 C 0.7633(2) 0.3885(5) 0.5291(5) 0.0292(16) Uani 1 1 d . . .
H18 H 0.7625 0.3561 0.5988 0.035 Uiso 1 1 calc R . .
C20 C 0.8027(2) 0.4384(5) 0.5159(6) 0.0335(19) Uani 1 1 d . . .
H19 H 0.8293 0.4398 0.5744 0.040 Uiso 1 1 calc R . .
C21 C 0.8034(2) 0.4873(5) 0.4154(5) 0.0283(16) Uani 1 1 d . . .
H20 H 0.8305 0.5228 0.4053 0.034 Uiso 1 1 calc R . .
C22 C 0.7647(2) 0.4842(4) 0.3305(5) 0.0253(15) Uani 1 1 d . . .
H21 H 0.7650 0.5182 0.2626 0.030 Uiso 1 1 calc R . .
C23 C 0.5919(2) 0.6945(4) 0.1498(5) 0.0215(14) Uani 1 1 d . . .
C24 C 0.5862(3) 0.7828(5) 0.1788(6) 0.0346(17) Uani 1 1 d . . .
C25 C 0.5956(2) 0.3101(4) 0.6567(5) 0.0240(15) Uani 1 1 d . . .
C26 C 0.5885(2) 0.2249(4) 0.6920(6) 0.0297(15) Uani 1 1 d . . .
C27 C 0.7173(2) 0.6206(4) 0.5878(5) 0.0182(13) Uani 1 1 d . . .
C28 C 0.6949(2) 0.6241(4) 0.4714(5) 0.0207(14) Uani 1 1 d . . .
H22 H 0.6628 0.6011 0.4575 0.025 Uiso 1 1 calc R . .
C29 C 0.7192(3) 0.6605(5) 0.3773(5) 0.0271(16) Uani 1 1 d . . .
H23 H 0.7033 0.6649 0.2999 0.033 Uiso 1 1 calc R . .
C30 C 0.7678(2) 0.6912(5) 0.3969(5) 0.0294(16) Uani 1 1 d . . .
H24 H 0.7848 0.7155 0.3318 0.035 Uiso 1 1 calc R . .
C31 C 0.7905(2) 0.6864(4) 0.5073(5) 0.0254(14) Uani 1 1 d . . .
H25 H 0.8236 0.7064 0.5187 0.030 Uiso 1 1 calc R . .
C32 C 0.7655(2) 0.6523(4) 0.6046(5) 0.0241(14) Uani 1 1 d . . .
H26 H 0.7812 0.6507 0.6825 0.029 Uiso 1 1 calc R . .
C33 C 0.7269(2) 0.5735(4) 0.8352(5) 0.0209(14) Uani 1 1 d . . .
C34 C 0.7658(2) 0.5201(4) 0.8241(5) 0.0262(16) Uani 1 1 d . . .
H27 H 0.7663 0.4861 0.7563 0.031 Uiso 1 1 calc R . .
C35 C 0.8044(3) 0.5161(5) 0.9125(6) 0.0352(19) Uani 1 1 d . . .
H28 H 0.8311 0.4797 0.9042 0.042 Uiso 1 1 calc R . .
C36 C 0.8034(2) 0.5648(5) 1.0108(6) 0.034(2) Uani 1 1 d . . .
H29 H 0.8294 0.5619 1.0706 0.041 Uiso 1 1 calc R . .
C37 C 0.7645(3) 0.6184(5) 1.0240(6) 0.0361(18) Uani 1 1 d . . .
H30 H 0.7643 0.6526 1.0916 0.043 Uiso 1 1 calc R . .
C38 C 0.7259(2) 0.6215(4) 0.9371(5) 0.0230(14) Uani 1 1 d . . .
H31 H 0.6987 0.6566 0.9473 0.028 Uiso 1 1 calc R . .
C39 C 0.6384(2) 0.6610(4) 0.7492(5) 0.0221(14) Uani 1 1 d . . .
C40 C 0.6478(2) 0.7349(4) 0.6961(5) 0.0225(14) Uani 1 1 d . . .
H32 H 0.6765 0.7416 0.6463 0.027 Uiso 1 1 calc R . .
C41 C 0.6158(2) 0.7977(4) 0.7155(5) 0.0282(15) Uani 1 1 d . . .
H33 H 0.6217 0.8459 0.6765 0.034 Uiso 1 1 calc R . .
C42 C 0.5755(2) 0.7890(4) 0.7917(5) 0.0267(15) Uani 1 1 d . . .
H34 H 0.5548 0.8325 0.8093 0.032 Uiso 1 1 calc R . .
C43 C 0.5647(2) 0.7183(5) 0.8427(5) 0.0241(15) Uani 1 1 d . . .
H35 H 0.5359 0.7129 0.8923 0.029 Uiso 1 1 calc R . .
C44 C 0.5958(2) 0.6544(4) 0.8223(4) 0.0171(13) Uani 1 1 d . . .
C45 C 0.5856(2) 0.5774(4) 0.8854(4) 0.0177(12) Uani 1 1 d . . .
C46 C 0.52704(15) 0.4889(2) 0.9791(4) 0.0195(8) Uani 1 1 d . . .
H36 H 0.5495 0.4897 1.0528 0.023 Uiso 1 1 calc R . .
C47 C 0.5380(2) 0.4150(4) 0.9086(5) 0.0236(13) Uani 1 1 d . . .
H37 H 0.5739 0.4150 0.8849 0.028 Uiso 1 1 calc R . .
H38 H 0.5173 0.4147 0.8332 0.028 Uiso 1 1 calc R . .
C48 C 0.52719(18) 0.3415(3) 0.9807(4) 0.0318(10) Uani 1 1 d . . .
H39 H 0.5339 0.2953 0.9299 0.038 Uiso 1 1 calc R . .
H40 H 0.5496 0.3392 1.0531 0.038 Uiso 1 1 calc R . .
C49 C 0.0626(6) 0.4884(9) 0.3585(14) 0.193(11) Uani 1 1 d . . .
H41 H 0.0758 0.4383 0.3313 0.290 Uiso 1 1 calc R . .
H42 H 0.0905 0.5253 0.3682 0.290 Uiso 1 1 calc R . .
H43 H 0.0385 0.5083 0.2981 0.290 Uiso 1 1 calc R . .
C50 C 0.0403(11) 0.4796(19) 0.462(2) 0.36(2) Uani 1 1 d . . .
H44 H 0.0260 0.5313 0.4798 0.430 Uiso 1 1 calc R . .
H45 H 0.0680 0.4719 0.5213 0.430 Uiso 1 1 calc R . .
C51 C 0.0000 0.4231(18) 0.5000 0.270(18) Uani 1 2 d S . .
H46 H 0.0115 0.3900 0.5683 0.324 Uiso 0.50 1 calc PR . .
H47 H -0.0115 0.3900 0.4317 0.324 Uiso 0.50 1 calc PR . .
C52 C 0.9340(5) 0.5030(7) 0.1382(15) 0.156(7) Uani 1 1 d . . .
H48 H 0.9112 0.4697 0.0908 0.234 Uiso 1 1 calc R . .
H49 H 0.9145 0.5332 0.1965 0.234 Uiso 1 1 calc R . .
H50 H 0.9586 0.4707 0.1819 0.234 Uiso 1 1 calc R . .
C53 C 0.9615(5) 0.5580(7) 0.0531(16) 0.163(7) Uani 1 1 d . . .
H51 H 0.9386 0.5791 -0.0102 0.196 Uiso 1 1 calc R . .
H52 H 0.9776 0.6013 0.0981 0.196 Uiso 1 1 calc R . .
C54 C 1.0000 0.5051(6) 0.0000 0.101(5) Uani 1 2 d S . .
H53 H 1.0153 0.4717 0.0635 0.121 Uiso 0.50 1 calc PR . .
H54 H 0.9847 0.4717 -0.0635 0.121 Uiso 0.50 1 calc PR . .

loop_
_atom_site_aniso_label
_atom_site_aniso_U_11
_atom_site_aniso_U_22
_atom_site_aniso_U_33
_atom_site_aniso_U_23
_atom_site_aniso_U_13
_atom_site_aniso_U_12
Ag1 0.0254(2) 0.0220(3) 0.0248(2) -0.0026(2) -0.00169(18) -0.0044(2)
Ag2 0.0251(2) 0.0225(3) 0.0277(2) 0.0031(2) -0.00194(18) 0.0044(2)
P1 0.0176(7) 0.0202(9) 0.0148(6) -0.0003(6) -0.0002(5) -0.0009(6)
P2 0.0194(7) 0.0219(9) 0.0149(6) 0.0015(6) 0.0015(5) 0.0040(6)
F1 0.181(6) 0.030(3) 0.080(3) -0.016(2) 0.077(4) -0.026(3)
F2 0.050(2) 0.048(3) 0.069(2) 0.0151(18) 0.0379(18) 0.0021(19)
F3 0.052(2) 0.067(4) 0.137(4) 0.070(3) -0.052(2) -0.019(2)
F4 0.033(2) 0.031(3) 0.315(9) -0.033(4) 0.037(3) 0.0022(19)
F5 0.272(9) 0.064(4) 0.092(4) -0.044(3) -0.065(5) 0.052(5)
F6 0.101(3) 0.019(3) 0.163(5) 0.010(3) 0.096(4) -0.003(2)
N1 0.0186(19) 0.025(3) 0.0188(18) 0.0032(17) -0.0019(14) 0.0046(17)
N2 0.0209(19) 0.020(2) 0.0124(17) -0.0071(15) 0.0029(14) -0.0008(15)
O1 0.030(2) 0.035(3) 0.0226(18) 0.0028(18) 0.0046(15) 0.012(2)
O2 0.027(2) 0.025(3) 0.038(3) -0.0035(19) -0.0027(19) -0.0059(19)
O3 0.032(2) 0.037(3) 0.031(2) -0.0019(19) -0.0021(17) -0.010(2)
O4 0.028(2) 0.022(3) 0.035(2) -0.0078(18) -0.0051(18) 0.000(2)
O5 0.0229(16) 0.030(3) 0.0219(16) -0.0044(17) -0.0028(13) -0.0067(17)
O6 0.0197(16) 0.027(2) 0.0204(16) 0.0036(17) 0.0014(12) 0.0054(16)
C1 0.046(3) 0.023(2) 0.034(3) 0.005(2) 0.000(2) -0.002(2)
C2 0.040(3) 0.037(4) 0.019(3) 0.002(3) 0.007(2) -0.003(3)
C3 0.023(2) 0.024(2) 0.013(2) 0.0005(15) -0.0014(16) 0.0040(16)
C4 0.026(3) 0.023(3) 0.012(2) 0.003(2) 0.006(2) -0.006(2)
C5 0.020(3) 0.023(4) 0.020(3) 0.000(2) -0.002(2) 0.001(3)
C6 0.019(3) 0.027(4) 0.027(3) -0.002(3) 0.001(2) -0.003(3)
C7 0.020(3) 0.038(5) 0.041(3) 0.001(3) 0.007(3) -0.001(3)
C8 0.025(3) 0.017(3) 0.032(3) -0.007(2) -0.007(2) 0.008(2)
C9 0.028(3) 0.035(4) 0.019(3) 0.006(2) 0.000(2) 0.003(3)
C10 0.019(3) 0.016(3) 0.016(2) -0.003(2) -0.007(2) -0.004(2)
C11 0.021(3) 0.027(4) 0.016(2) 0.003(2) -0.003(2) 0.002(3)
C12 0.023(3) 0.023(4) 0.018(2) 0.000(2) 0.001(2) 0.006(2)
C13 0.024(3) 0.030(4) 0.022(3) 0.002(2) 0.000(2) 0.004(3)
C14 0.034(4) 0.025(4) 0.025(3) 0.001(3) 0.015(3) 0.010(3)
C15 0.032(3) 0.027(4) 0.022(3) -0.001(3) -0.004(3) 0.004(3)
C16 0.028(3) 0.027(4) 0.024(3) -0.001(3) 0.005(2) 0.010(3)
C17 0.023(3) 0.023(4) 0.012(2) 0.000(2) 0.004(2) 0.003(2)
C18 0.028(3) 0.034(5) 0.021(3) 0.007(3) 0.001(2) 0.001(3)
C19 0.034(4) 0.037(5) 0.016(3) 0.004(3) -0.006(3) 0.007(3)
C20 0.028(3) 0.042(6) 0.030(3) -0.004(3) -0.013(3) 0.002(3)
C21 0.022(3) 0.031(5) 0.032(3) -0.011(3) -0.005(2) -0.002(3)
C22 0.030(3) 0.026(4) 0.020(3) -0.003(2) -0.001(2) 0.004(3)
C23 0.023(3) 0.019(4) 0.023(3) 0.004(2) 0.006(2) 0.006(2)
C24 0.040(4) 0.027(4) 0.038(3) 0.001(3) 0.021(3) 0.006(3)
C25 0.030(3) 0.029(4) 0.013(2) 0.000(2) -0.002(2) 0.010(3)
C26 0.020(3) 0.026(4) 0.043(3) 0.002(3) -0.005(2) 0.007(3)
C27 0.021(3) 0.017(3) 0.016(2) 0.000(2) 0.008(2) -0.002(2)
C28 0.020(3) 0.028(4) 0.014(2) -0.005(2) -0.005(2) -0.002(3)
C29 0.031(3) 0.034(4) 0.016(3) 0.003(3) 0.001(2) -0.002(3)
C30 0.034(4) 0.031(4) 0.023(3) 0.007(3) 0.001(3) 0.000(3)
C31 0.023(3) 0.025(4) 0.028(3) 0.003(2) 0.006(2) -0.008(3)
C32 0.023(3) 0.030(4) 0.019(2) -0.003(2) -0.002(2) -0.002(3)
C33 0.017(3) 0.022(4) 0.023(3) 0.001(2) -0.003(2) -0.003(2)
C34 0.025(3) 0.027(4) 0.027(3) -0.003(3) 0.003(2) 0.004(3)
C35 0.032(4) 0.039(5) 0.034(3) 0.002(3) 0.003(3) 0.008(3)
C36 0.027(3) 0.046(6) 0.030(3) 0.011(3) -0.005(3) -0.004(3)
C37 0.038(4) 0.041(5) 0.029(3) -0.004(3) -0.010(3) 0.001(4)
C38 0.027(3) 0.021(4) 0.021(3) 0.002(2) -0.004(2) 0.002(3)
C39 0.025(3) 0.025(4) 0.017(2) -0.005(2) -0.001(2) -0.008(3)
C40 0.027(3) 0.019(3) 0.022(3) 0.009(2) 0.001(2) -0.004(3)
C41 0.034(3) 0.025(4) 0.026(3) 0.005(2) -0.001(2) 0.005(3)
C42 0.034(3) 0.014(3) 0.031(3) 0.001(3) -0.010(3) 0.009(3)
C43 0.029(3) 0.026(4) 0.018(3) -0.002(3) 0.002(2) 0.000(3)
C44 0.017(3) 0.024(4) 0.010(2) 0.002(2) -0.004(2) -0.001(2)
C45 0.018(2) 0.024(3) 0.012(2) -0.001(2) 0.0015(19) 0.000(2)
C46 0.024(2) 0.0207(19) 0.0142(19) 0.0018(15) -0.0019(16) -0.0007(16)
C47 0.028(3) 0.018(3) 0.025(3) -0.005(2) 0.006(2) 0.002(2)
C48 0.042(3) 0.023(2) 0.030(3) -0.002(2) 0.005(2) 0.004(2)
C49 0.206(16) 0.130(14) 0.239(18) -0.122(13) -0.172(15) 0.116(13)
C50 0.41(4) 0.45(5) 0.22(3) 0.01(3) 0.03(3) -0.17(4)
C51 0.16(2) 0.20(3) 0.45(6) 0.000 -0.04(3) 0.000
C52 0.127(10) 0.033(5) 0.31(2) 0.033(8) -0.056(11) -0.008(5)
C53 0.137(10) 0.049(6) 0.30(2) -0.018(8) 0.082(12) -0.005(6)
C54 0.093(8) 0.036(5) 0.173(14) 0.000 -0.057(9) 0.000

loop_
_atom_type_symbol
_atom_type_description
_atom_type_scat_dispersion_real
_atom_type_scat_dispersion_imag
_atom_type_scat_source
C C 0.0033 0.0016 'International Tables Vol C Tables 4.2.6.8 and 6.1.1.4'
H H 0.0000 0.0000 'International Tables Vol C Tables 4.2.6.8 and 6.1.1.4'
N N 0.0061 0.0033 'International Tables Vol C Tables 4.2.6.8 and 6.1.1.4'
O O 0.0106 0.0060 'International Tables Vol C Tables 4.2.6.8 and 6.1.1.4'
F F 0.0171 0.0103 'International Tables Vol C Tables 4.2.6.8 and 6.1.1.4'
P P 0.1023 0.0942 'International Tables Vol C Tables 4.2.6.8 and 6.1.1.4'
Ag Ag -0.8971 1.1015 'International Tables Vol C Tables 4.2.6.8 and 6.1.1.4'

loop_
_geom_angle_atom_site_label_1
_geom_angle_atom_site_label_2
_geom_angle_atom_site_label_3
_geom_angle
_geom_angle_site_symmetry_1
_geom_angle_site_symmetry_3
_geom_angle_publ_flag
O2 Ag1 P1 151.06(12) . . ?
O2 Ag1 O5 95.06(17) . . ?
P1 Ag1 O5 112.27(13) . . ?
O4 Ag2 P2 154.02(12) . . ?
O4 Ag2 O6 91.88(16) . 1_554 ?
P2 Ag2 O6 111.75(13) . 1_554 ?
C33 P1 C27 102.7(3) . . ?
C33 P1 C39 106.5(3) . . ?
C27 P1 C39 101.9(3) . . ?
C33 P1 Ag1 115.9(2) . . ?
C27 P1 Ag1 106.8(2) . . ?
C39 P1 Ag1 120.6(2) . . ?
C17 P2 C11 101.6(3) . . ?
C17 P2 C10 106.5(3) . . ?
C11 P2 C10 101.6(3) . . ?
C17 P2 Ag2 116.2(2) . . ?
C11 P2 Ag2 106.4(2) . . ?
C10 P2 Ag2 121.8(2) . . ?
C45 N1 C46 120.2(5) . . ?
C45 N1 H1 119.9 . . ?
C46 N1 H1 119.9 . . ?
C4 N2 C3 129.3(5) . . ?
C4 N2 H2 115.4 . . ?
C3 N2 H2 115.4 . . ?
C25 O2 Ag1 111.8(5) . . ?
C23 O4 Ag2 113.4(5) . . ?
C4 O5 Ag1 120.8(4) . . ?
C45 O6 Ag2 117.5(3) . 1_556 ?
C2 C1 C1 110.4(4) . 2_656 ?
C2 C1 H3 109.6 . . ?
C1 C1 H3 109.6 2_656 . ?
C2 C1 H4 109.6 . . ?
C1 C1 H4 109.6 2_656 . ?
H3 C1 H4 108.1 . . ?
C1 C2 C3 111.7(4) . . ?
C1 C2 H5 109.3 . . ?
C3 C2 H5 109.3 . . ?
C1 C2 H6 109.3 . . ?
C3 C2 H6 109.3 . . ?
H5 C2 H6 107.9 . . ?
N2 C3 C2 112.9(4) . . ?
N2 C3 C3 113.1(3) . 2_656 ?
C2 C3 C3 110.0(3) . 2_656 ?
N2 C3 H7 106.8 . . ?
C2 C3 H7 106.8 . . ?
C3 C3 H7 106.8 2_656 . ?
O5 C4 N2 124.3(6) . . ?
O5 C4 C5 119.4(5) . . ?
N2 C4 C5 116.2(5) . . ?
C6 C5 C10 118.3(6) . . ?
C6 C5 C4 119.6(5) . . ?
C10 C5 C4 122.1(6) . . ?
C5 C6 C7 122.4(6) . . ?
C5 C6 H8 118.8 . . ?
C7 C6 H8 118.8 . . ?
C6 C7 C8 117.7(7) . . ?
C6 C7 H9 121.1 . . ?
C8 C7 H9 121.1 . . ?
C9 C8 C7 120.5(6) . . ?
C9 C8 H10 119.7 . . ?
C7 C8 H10 119.7 . . ?
C10 C9 C8 121.4(6) . . ?
C10 C9 H11 119.3 . . ?
C8 C9 H11 119.3 . . ?
C9 C10 C5 119.5(6) . . ?
C9 C10 P2 118.0(4) . . ?
C5 C10 P2 122.4(5) . . ?
C16 C11 C12 118.6(5) . . ?
C16 C11 P2 117.9(4) . . ?
C12 C11 P2 123.3(4) . . ?
C13 C12 C11 120.9(5) . . ?
C13 C12 H12 119.6 . . ?
C11 C12 H12 119.6 . . ?
C12 C13 C14 120.3(6) . . ?
C12 C13 H13 119.8 . . ?
C14 C13 H13 119.8 . . ?
C15 C14 C13 118.9(6) . . ?
C15 C14 H14 120.6 . . ?
C13 C14 H14 120.6 . . ?
C14 C15 C16 119.9(6) . . ?
C14 C15 H15 120.1 . . ?
C16 C15 H15 120.1 . . ?
C11 C16 C15 121.4(6) . . ?
C11 C16 H16 119.3 . . ?
C15 C16 H16 119.3 . . ?
C18 C17 C22 119.0(6) . . ?
C18 C17 P2 123.0(5) . . ?
C22 C17 P2 117.8(4) . . ?
C19 C18 C17 119.1(6) . . ?
C19 C18 H17 120.5 . . ?
C17 C18 H17 120.5 . . ?
C20 C19 C18 122.3(6) . . ?
C20 C19 H18 118.9 . . ?
C18 C19 H18 118.9 . . ?
C19 C20 C21 119.1(6) . . ?
C19 C20 H19 120.4 . . ?
C21 C20 H19 120.4 . . ?
C22 C21 C20 119.8(6) . . ?
C22 C21 H20 120.1 . . ?
C20 C21 H20 120.1 . . ?
C21 C22 C17 120.7(6) . . ?
C21 C22 H21 119.6 . . ?
C17 C22 H21 119.6 . . ?
O3 C23 O4 129.8(7) . . ?
O3 C23 C24 117.3(6) . . ?
O4 C23 C24 112.8(6) . . ?
F6 C24 F4 111.5(8) . . ?
F6 C24 F5 102.4(8) . . ?
F4 C24 F5 102.7(7) . . ?
F6 C24 C23 114.9(5) . . ?
F4 C24 C23 114.1(6) . . ?
F5 C24 C23 109.8(6) . . ?
O1 C25 O2 129.3(7) . . ?
O1 C25 C26 116.1(6) . . ?
O2 C25 C26 114.6(6) . . ?
F2 C26 F1 106.6(6) . . ?
F2 C26 F3 105.0(5) . . ?
F1 C26 F3 104.8(6) . . ?
F2 C26 C25 115.6(6) . . ?
F1 C26 C25 112.5(5) . . ?
F3 C26 C25 111.6(6) . . ?
C32 C27 C28 118.5(5) . . ?
C32 C27 P1 123.0(4) . . ?
C28 C27 P1 118.3(4) . . ?
C29 C28 C27 120.5(6) . . ?
C29 C28 H22 119.7 . . ?
C27 C28 H22 119.7 . . ?
C28 C29 C30 119.5(6) . . ?
C28 C29 H23 120.3 . . ?
C30 C29 H23 120.3 . . ?
C31 C30 C29 120.8(6) . . ?
C31 C30 H24 119.6 . . ?
C29 C30 H24 119.6 . . ?
C30 C31 C32 120.4(6) . . ?
C30 C31 H25 119.8 . . ?
C32 C31 H25 119.8 . . ?
C31 C32 C27 120.2(5) . . ?
C31 C32 H26 119.9 . . ?
C27 C32 H26 119.9 . . ?
C34 C33 C38 119.1(6) . . ?
C34 C33 P1 117.9(5) . . ?
C38 C33 P1 123.0(5) . . ?
C33 C34 C35 120.4(6) . . ?
C33 C34 H27 119.8 . . ?
C35 C34 H27 119.8 . . ?
C36 C35 C34 119.7(7) . . ?
C36 C35 H28 120.1 . . ?
C34 C35 H28 120.1 . . ?
C35 C36 C37 120.7(6) . . ?
C35 C36 H29 119.7 . . ?
C37 C36 H29 119.7 . . ?
C38 C37 C36 119.5(7) . . ?
C38 C37 H30 120.3 . . ?
C36 C37 H30 120.3 . . ?
C37 C38 C33 120.6(6) . . ?
C37 C38 H31 119.7 . . ?
C33 C38 H31 119.7 . . ?
C44 C39 C40 117.0(6) . . ?
C44 C39 P1 124.3(5) . . ?
C40 C39 P1 118.6(4) . . ?
C41 C40 C39 121.4(6) . . ?
C41 C40 H32 119.3 . . ?
C39 C40 H32 119.3 . . ?
C42 C41 C40 119.3(6) . . ?
C42 C41 H33 120.3 . . ?
C40 C41 H33 120.3 . . ?
C43 C42 C41 120.8(6) . . ?
C43 C42 H34 119.6 . . ?
C41 C42 H34 119.6 . . ?
C42 C43 C44 120.6(6) . . ?
C42 C43 H35 119.7 . . ?
C44 C43 H35 119.7 . . ?
C43 C44 C39 120.8(6) . . ?
C43 C44 C45 120.3(5) . . ?
C39 C44 C45 118.8(6) . . ?
O6 C45 N1 122.2(6) . . ?
O6 C45 C44 119.0(5) . . ?
N1 C45 C44 118.7(5) . . ?
N1 C46 C46 111.3(3) . 2_657 ?
N1 C46 C47 111.1(4) . . ?
C46 C46 C47 110.1(3) 2_657 . ?
N1 C46 H36 108.1 . . ?
C46 C46 H36 108.1 2_657 . ?
C47 C46 H36 108.1 . . ?
C46 C47 C48 113.0(4) . . ?
C46 C47 H37 109.0 . . ?
C48 C47 H37 109.0 . . ?
C46 C47 H38 109.0 . . ?
C48 C47 H38 109.0 . . ?
H37 C47 H38 107.8 . . ?
C48 C48 C47 109.5(4) 2_657 . ?
C48 C48 H39 109.8 2_657 . ?
C47 C48 H39 109.8 . . ?
C48 C48 H40 109.8 2_657 . ?
C47 C48 H40 109.8 . . ?
H39 C48 H40 108.2 . . ?
C50 C49 H41 109.5 . . ?
C50 C49 H42 109.5 . . ?
H41 C49 H42 109.5 . . ?
C50 C49 H43 109.5 . . ?
H41 C49 H43 109.5 . . ?
H42 C49 H43 109.5 . . ?
C49 C50 C51 131(3) . . ?
C49 C50 H44 104.6 . . ?
C51 C50 H44 104.6 . . ?
C49 C50 H45 104.6 . . ?
C51 C50 H45 104.6 . . ?
H44 C50 H45 105.7 . . ?
C50 C51 C50 100(4) . 2_556 ?
C50 C51 H46 111.9 . . ?
C50 C51 H46 111.9 2_556 . ?
C50 C51 H47 111.9 . . ?
C50 C51 H47 111.9 2_556 . ?
H46 C51 H47 109.6 . . ?
C53 C52 H48 109.5 . . ?
C53 C52 H49 109.5 . . ?
H48 C52 H49 109.5 . . ?
C53 C52 H50 109.5 . . ?
H48 C52 H50 109.5 . . ?
H49 C52 H50 109.5 . . ?
C54 C53 C52 101.3(10) . . ?
C54 C53 H51 111.5 . . ?
C52 C53 H51 111.5 . . ?
C54 C53 H52 111.5 . . ?
C52 C53 H52 111.5 . . ?
H51 C53 H52 109.3 . . ?
C53 C54 C53 104.7(11) 2_755 . ?
C53 C54 H53 110.8 2_755 . ?
C53 C54 H53 110.8 . . ?
C53 C54 H54 110.8 2_755 . ?
C53 C54 H54 110.8 . . ?
H53 C54 H54 108.9 . . ?

loop_
_geom_bond_atom_site_label_1
_geom_bond_atom_site_label_2
_geom_bond_distance
_geom_bond_site_symmetry_2
_geom_bond_publ_flag
Ag1 O2 2.226(6) . ?
Ag1 P1 2.3725(19) . ?
Ag1 O5 2.534(4) . ?
Ag2 O4 2.215(6) . ?
Ag2 P2 2.3736(19) . ?
Ag2 O6 2.561(3) 1_554 ?
P1 C33 1.826(6) . ?
P1 C27 1.828(5) . ?
P1 C39 1.839(7) . ?
P2 C17 1.820(6) . ?
P2 C11 1.824(6) . ?
P2 C10 1.856(6) . ?
F1 C26 1.323(8) . ?
F2 C26 1.301(7) . ?
F3 C26 1.335(7) . ?
F4 C24 1.249(7) . ?
F5 C24 1.325(9) . ?
F6 C24 1.240(8) . ?
N1 C45 1.331(7) . ?
N1 C46 1.457(6) . ?
N1 H1 0.8800 . ?
N2 C4 1.351(7) . ?
N2 C3 1.483(6) . ?
N2 H2 0.8800 . ?
O1 C25 1.230(7) . ?
O2 C25 1.256(8) . ?
O3 C23 1.212(8) . ?
O4 C23 1.260(7) . ?
O5 C4 1.243(8) . ?
O6 C45 1.253(7) . ?
O6 Ag2 2.561(3) 1_556 ?
C1 C2 1.507(9) . ?
C1 C1 1.535(9) 2_656 ?
C1 H3 0.9900 . ?
C1 H4 0.9900 . ?
C2 C3 1.521(9) . ?
C2 H5 0.9900 . ?
C2 H6 0.9900 . ?
C3 C3 1.541(7) 2_656 ?
C3 H7 1.0000 . ?
C4 C5 1.473(10) . ?
C5 C6 1.388(10) . ?
C5 C10 1.422(8) . ?
C6 C7 1.399(11) . ?
C6 H8 0.9500 . ?
C7 C8 1.402(8) . ?
C7 H9 0.9500 . ?
C8 C9 1.384(10) . ?
C8 H10 0.9500 . ?
C9 C10 1.373(10) . ?
C9 H11 0.9500 . ?
C11 C16 1.378(8) . ?
C11 C12 1.395(8) . ?
C12 C13 1.375(8) . ?
C12 H12 0.9500 . ?
C13 C14 1.416(9) . ?
C13 H13 0.9500 . ?
C14 C15 1.379(9) . ?
C14 H14 0.9500 . ?
C15 C16 1.401(8) . ?
C15 H15 0.9500 . ?
C16 H16 0.9500 . ?
C17 C18 1.390(9) . ?
C17 C22 1.399(9) . ?
C18 C19 1.386(8) . ?
C18 H17 0.9500 . ?
C19 C20 1.362(10) . ?
C19 H18 0.9500 . ?
C20 C21 1.392(10) . ?
C20 H19 0.9500 . ?
C21 C22 1.382(8) . ?
C21 H20 0.9500 . ?
C22 H21 0.9500 . ?
C23 C24 1.564(10) . ?
C25 C26 1.532(11) . ?
C27 C32 1.402(8) . ?
C27 C28 1.407(8) . ?
C28 C29 1.380(8) . ?
C28 H22 0.9500 . ?
C29 C30 1.405(10) . ?
C29 H23 0.9500 . ?
C30 C31 1.353(9) . ?
C30 H24 0.9500 . ?
C31 C32 1.397(8) . ?
C31 H25 0.9500 . ?
C32 H26 0.9500 . ?
C33 C34 1.389(9) . ?
C33 C38 1.396(9) . ?
C34 C35 1.406(9) . ?
C34 H27 0.9500 . ?
C35 C36 1.371(10) . ?
C35 H28 0.9500 . ?
C36 C37 1.394(11) . ?
C36 H29 0.9500 . ?
C37 C38 1.393(8) . ?
C37 H30 0.9500 . ?
C38 H31 0.9500 . ?
C39 C44 1.401(7) . ?
C39 C40 1.426(10) . ?
C40 C41 1.393(10) . ?
C40 H32 0.9500 . ?
C41 C42 1.375(9) . ?
C41 H33 0.9500 . ?
C42 C43 1.374(10) . ?
C42 H34 0.9500 . ?
C43 C44 1.396(10) . ?
C43 H35 0.9500 . ?
C44 C45 1.525(9) . ?
C46 C46 1.512(8) 2_657 ?
C46 C47 1.522(7) . ?
C46 H36 1.0000 . ?
C47 C48 1.525(8) . ?
C47 H37 0.9900 . ?
C47 H38 0.9900 . ?
C48 C48 1.509(9) 2_657 ?
C48 H39 0.9900 . ?
C48 H40 0.9900 . ?
C49 C50 1.30(3) . ?
C49 H41 0.9800 . ?
C49 H42 0.9800 . ?
C49 H43 0.9800 . ?
C50 C51 1.51(3) . ?
C50 H44 0.9900 . ?
C50 H45 0.9900 . ?
C51 C50 1.51(3) 2_556 ?
C51 H46 0.9900 . ?
C51 H47 0.9900 . ?
C52 C53 1.527(17) . ?
C52 H48 0.9800 . ?
C52 H49 0.9800 . ?
C52 H50 0.9800 . ?
C53 C54 1.493(13) . ?
C53 H51 0.9900 . ?
C53 H52 0.9900 . ?
C54 C53 1.493(13) 2_755 ?
C54 H53 0.9900 . ?
C54 H54 0.9900 . ?
